data_1556413
loop_
_publ_author_name
'Wilson, Daniel W. N.'
'Franco, Mauricio P.'
'Myers, William K.'
'McGrady, John E.'
'Goicoechea, Jose M.'

_publ_section_title
;
 Base induced isomerisation of a phosphaethynolato-borane: mechanistic
 insights into boryl migration and decarbonylation to afford a triplet
 phosphinidene
;
_journal_issue 3
_journal_name_full 'Chemical Science'
_journal_page_first 862
_journal_page_last 869
_journal_paper_doi 10.1039/C9SC05969E
_journal_volume 11
_journal_year 2020
_chemical_formula_moiety 'C36 H47 B N3 P'
_chemical_formula_sum 'C36 H47 B N3 P'
_chemical_formula_weight 563.54
_chemical_name_systematic
;
 [{(Mes)NC}P]B[{N(2,6-iPr-C6H3)}2(CH)2]
;
_space_group_crystal_system monoclinic
_space_group_IT_number 14
_space_group_name_Hall '-P 2ybc'
_space_group_name_H-M_alt 'P 1 21/c 1'
_atom_sites_solution_hydrogens geom
_audit_creation_method SHELXL-2018/1
_audit_update_record
;
2019-11-01 deposited with the CCDC.	2019-12-02 downloaded from the CCDC.
;
_cell_angle_alpha 90
_cell_angle_beta 107.2900(10)
_cell_angle_gamma 90
_cell_formula_units_Z 4
_cell_length_a 18.9679(3)
_cell_length_b 7.40540(10)
_cell_length_c 25.1568(3)
_cell_measurement_reflns_used 12087
_cell_measurement_temperature 150(2)
_cell_measurement_theta_max 76.4470
_cell_measurement_theta_min 2.4380
_cell_volume 3373.97(8)
_computing_cell_refinement 'CrysAlisPro 1.171.39.46 (Rigaku OD, 2018)'
_computing_data_collection 'CrysAlisPro 1.171.39.46 (Rigaku OD, 2018)'
_computing_data_reduction 'CrysAlisPro 1.171.39.46 (Rigaku OD, 2018)'
_computing_structure_refinement 'SHELXL-2018/1 (Sheldrick, 2018)'
_computing_structure_solution 'SHELXS-97 (Sheldrick, 1990)'
_diffrn_ambient_temperature 150(2)
_diffrn_detector_area_resol_mean 10.4102
_diffrn_measured_fraction_theta_full 1.000
_diffrn_measured_fraction_theta_max 0.994
_diffrn_measurement_device_type 'SuperNova, Dual, Cu at zero, Atlas'
_diffrn_measurement_method '\w scans'
_diffrn_radiation_monochromator mirror
_diffrn_radiation_source 'SuperNova (Cu) X-ray Source'
_diffrn_radiation_type CuK\a
_diffrn_radiation_wavelength 1.54184
_diffrn_reflns_av_R_equivalents 0.0300
_diffrn_reflns_av_unetI/netI 0.0245
_diffrn_reflns_Laue_measured_fraction_full 1.000
_diffrn_reflns_Laue_measured_fraction_max 0.994
_diffrn_reflns_limit_h_max 23
_diffrn_reflns_limit_h_min -23
_diffrn_reflns_limit_k_max 9
_diffrn_reflns_limit_k_min -8
_diffrn_reflns_limit_l_max 27
_diffrn_reflns_limit_l_min -31
_diffrn_reflns_number 29145
_diffrn_reflns_point_group_measured_fraction_full 1.000
_diffrn_reflns_point_group_measured_fraction_max 0.994
_diffrn_reflns_theta_full 67.684
_diffrn_reflns_theta_max 76.577
_diffrn_reflns_theta_min 2.440
_exptl_absorpt_coefficient_mu 0.914
_exptl_absorpt_correction_T_max 1.00000
_exptl_absorpt_correction_T_min 0.78558
_exptl_absorpt_correction_type multi-scan
_exptl_absorpt_process_details
;
CrysAlisPro 1.171.39.46 (Rigaku Oxford Diffraction, 2018)
Empirical absorption correction using spherical harmonics,
 implemented in SCALE3 ABSPACK scaling algorithm.
;
_exptl_crystal_colour yellow
_exptl_crystal_density_diffrn 1.109
_exptl_crystal_description block
_exptl_crystal_F_000 1216
_exptl_crystal_size_max 0.440
_exptl_crystal_size_mid 0.200
_exptl_crystal_size_min 0.120
_refine_diff_density_max 0.334
_refine_diff_density_min -0.321
_refine_diff_density_rms 0.042
_refine_ls_extinction_method none
_refine_ls_goodness_of_fit_ref 1.048
_refine_ls_hydrogen_treatment constr
_refine_ls_matrix_type full
_refine_ls_number_parameters 381
_refine_ls_number_reflns 7067
_refine_ls_number_restraints 0
_refine_ls_restrained_S_all 1.048
_refine_ls_R_factor_all 0.0537
_refine_ls_R_factor_gt 0.0471
_refine_ls_shift/su_max 0.000
_refine_ls_shift/su_mean 0.000
_refine_ls_structure_factor_coef Fsqd
_refine_ls_weighting_details 'w=1/[\s^2^(Fo^2^)+(0.0592P)^2^+1.4943P] where P=(Fo^2^+2Fc^2^)/3'
_refine_ls_weighting_scheme calc
_refine_ls_wR_factor_gt 0.1227
_refine_ls_wR_factor_ref 0.1283
_reflns_Friedel_coverage 0.000
_reflns_number_gt 6150
_reflns_number_total 7067
_reflns_threshold_expression 'I > 2\s(I)'
_cod_data_source_file c9sc05969e2.cif
_cod_data_source_block DW357
_cod_depositor_comments
;Adding full bibliography for 1556409--1556415.cif.

 Adding full bibliography for 1556409--1556415.cif.
;
_cod_original_sg_symbol_H-M 'P 21/c'
_cod_database_code 1556413
_shelx_shelxl_version_number 2018/1
_shelx_space_group_comment
;
The symmetry employed for this shelxl refinement is uniquely defined
by the following loop, which should always be used as a source of
symmetry information in preference to the above space-group names.
They are only intended as comments.
;
_shelx_estimated_absorpt_t_min 0.689
_shelx_estimated_absorpt_t_max 0.898

loop_
_space_group_symop_operation_xyz
'x, y, z'
'-x, y+1/2, -z+1/2'
'-x, -y, -z'
'x, -y-1/2, z-1/2'

loop_
_atom_site_label
_atom_site_type_symbol
_atom_site_fract_x
_atom_site_fract_y
_atom_site_fract_z
_atom_site_U_iso_or_equiv
_atom_site_adp_type
_atom_site_occupancy
_atom_site_site_symmetry_order
_atom_site_calc_flag
_atom_site_refinement_flags_posn
_atom_site_refinement_flags_adp
P1 P 0.24063(2) 0.56326(5) 0.46129(2) 0.03428(12) Uani 1 1 d . .
C1 C 0.28132(8) 0.51711(19) 0.52858(6) 0.0298(3) Uani 1 1 d . .
N1 N 0.30596(7) 0.51647(18) 0.57816(5) 0.0336(3) Uani 1 1 d . .
C2 C 0.36948(9) 0.50543(19) 0.62410(6) 0.0305(3) Uani 1 1 d . .
C3 C 0.43862(9) 0.4677(2) 0.61710(6) 0.0315(3) Uani 1 1 d . .
C4 C 0.49976(9) 0.4691(2) 0.66449(7) 0.0391(4) Uani 1 1 d . .
H4 H 0.547167 0.444056 0.660747 0.047 Uiso 1 1 calc R U
C5 C 0.49343(11) 0.5061(2) 0.71704(7) 0.0440(4) Uani 1 1 d . .
C6 C 0.42404(11) 0.5392(2) 0.72216(7) 0.0439(4) Uani 1 1 d . .
H6 H 0.419274 0.561698 0.758114 0.053 Uiso 1 1 calc R U
C7 C 0.36100(10) 0.5407(2) 0.67655(7) 0.0362(3) Uani 1 1 d . .
C8 C 0.44643(9) 0.4311(2) 0.56048(7) 0.0375(4) Uani 1 1 d . .
H8A H 0.498633 0.412179 0.563564 0.056 Uiso 1 1 calc R U
H8B H 0.427550 0.534379 0.536058 0.056 Uiso 1 1 calc R U
H8C H 0.418209 0.322683 0.544836 0.056 Uiso 1 1 calc R U
C9 C 0.56067(13) 0.5140(3) 0.76761(9) 0.0657(7) Uani 1 1 d . .
H9A H 0.578744 0.638617 0.773483 0.099 Uiso 1 1 calc R U
H9B H 0.599416 0.436006 0.761743 0.099 Uiso 1 1 calc R U
H9C H 0.547439 0.472624 0.800398 0.099 Uiso 1 1 calc R U
C10 C 0.28698(12) 0.5863(3) 0.68309(8) 0.0493(4) Uani 1 1 d . .
H10A H 0.290479 0.588621 0.722746 0.074 Uiso 1 1 calc R U
H10B H 0.250856 0.494887 0.664150 0.074 Uiso 1 1 calc R U
H10C H 0.271238 0.705047 0.666663 0.074 Uiso 1 1 calc R U
B1 B 0.19923(8) 0.3343(2) 0.43350(6) 0.0216(3) Uani 1 1 d . .
N3 N 0.21747(6) 0.14951(15) 0.44696(5) 0.0229(2) Uani 1 1 d . .
N2 N 0.13703(6) 0.32840(15) 0.38425(5) 0.0230(2) Uani 1 1 d . .
C12 C 0.16774(8) 0.04111(19) 0.40715(6) 0.0277(3) Uani 1 1 d . .
H12 H 0.167657 -0.087166 0.406655 0.033 Uiso 1 1 calc R U
C11 C 0.12043(8) 0.14727(19) 0.36998(6) 0.0272(3) Uani 1 1 d . .
H11 H 0.081753 0.106054 0.338871 0.033 Uiso 1 1 calc R U
C25 C 0.28002(7) 0.07250(17) 0.48782(6) 0.0230(3) Uani 1 1 d . .
C26 C 0.34169(8) 0.02193(19) 0.47145(6) 0.0266(3) Uani 1 1 d . .
C27 C 0.40185(8) -0.0541(2) 0.51162(7) 0.0322(3) Uani 1 1 d . .
H27 H 0.444112 -0.090774 0.501490 0.039 Uiso 1 1 calc R U
C28 C 0.40061(8) -0.0766(2) 0.56582(7) 0.0354(4) Uani 1 1 d . .
H28 H 0.442153 -0.127104 0.592751 0.043 Uiso 1 1 calc R U
C29 C 0.33938(9) -0.0261(2) 0.58100(6) 0.0331(3) Uani 1 1 d . .
H29 H 0.339376 -0.042180 0.618468 0.040 Uiso 1 1 calc R U
C30 C 0.27738(8) 0.04819(18) 0.54251(6) 0.0263(3) Uani 1 1 d . .
C31 C 0.34520(8) 0.0532(2) 0.41269(7) 0.0341(3) Uani 1 1 d . .
H31 H 0.293423 0.060341 0.387442 0.041 Uiso 1 1 calc R U
C32 C 0.38328(10) 0.2327(2) 0.40898(8) 0.0436(4) Uani 1 1 d . .
H32A H 0.356447 0.331147 0.420406 0.065 Uiso 1 1 calc R U
H32B H 0.383643 0.252650 0.370558 0.065 Uiso 1 1 calc R U
H32C H 0.434154 0.229260 0.433617 0.065 Uiso 1 1 calc R U
C33 C 0.38439(12) -0.1009(3) 0.39202(9) 0.0515(5) Uani 1 1 d . .
H33A H 0.437293 -0.097701 0.411994 0.077 Uiso 1 1 calc R U
H33B H 0.377154 -0.086631 0.352023 0.077 Uiso 1 1 calc R U
H33C H 0.363736 -0.216915 0.398842 0.077 Uiso 1 1 calc R U
C34 C 0.20855(9) 0.0957(2) 0.55842(6) 0.0327(3) Uani 1 1 d . .
H34 H 0.187876 0.209795 0.538578 0.039 Uiso 1 1 calc R U
C35 C 0.22371(12) 0.1284(3) 0.62073(7) 0.0480(4) Uani 1 1 d . .
H35A H 0.234799 0.013221 0.640647 0.072 Uiso 1 1 calc R U
H35B H 0.180110 0.182937 0.627530 0.072 Uiso 1 1 calc R U
H35C H 0.265963 0.210072 0.634009 0.072 Uiso 1 1 calc R U
C36 C 0.15018(11) -0.0515(3) 0.53912(9) 0.0505(5) Uani 1 1 d . .
H36A H 0.137045 -0.063816 0.498558 0.076 Uiso 1 1 calc R U
H36B H 0.106139 -0.018886 0.549743 0.076 Uiso 1 1 calc R U
H36C H 0.169891 -0.166419 0.556667 0.076 Uiso 1 1 calc R U
C13 C 0.10341(8) 0.47413(19) 0.34834(6) 0.0282(3) Uani 1 1 d . .
C14 C 0.13504(10) 0.5268(3) 0.30706(7) 0.0478(5) Uani 1 1 d . .
C15 C 0.10049(15) 0.6661(4) 0.27149(9) 0.0792(9) Uani 1 1 d . .
H15 H 0.120290 0.703429 0.242732 0.095 Uiso 1 1 calc R U
C16 C 0.03905(18) 0.7502(3) 0.27692(11) 0.0873(11) Uani 1 1 d . .
H16 H 0.015774 0.842636 0.251595 0.105 Uiso 1 1 calc R U
C17 C 0.01109(14) 0.7007(3) 0.31902(10) 0.0724(8) Uani 1 1 d . .
H17 H -0.030532 0.763560 0.323327 0.087 Uiso 1 1 calc R U
C18 C 0.04181(10) 0.5606(2) 0.35595(7) 0.0442(4) Uani 1 1 d . .
C19 C 0.20431(11) 0.4356(5) 0.30155(9) 0.0736(9) Uani 1 1 d . .
H19 H 0.230010 0.379905 0.338441 0.088 Uiso 1 1 calc R U
C20 C 0.2580(2) 0.5674(8) 0.28835(16) 0.151(2) Uani 1 1 d . .
H20A H 0.236876 0.614260 0.250507 0.227 Uiso 1 1 calc R U
H20B H 0.304583 0.505454 0.291076 0.227 Uiso 1 1 calc R U
H20C H 0.267192 0.667748 0.314942 0.227 Uiso 1 1 calc R U
C21 C 0.18681(17) 0.2839(6) 0.25882(13) 0.1047(12) Uani 1 1 d . .
H21A H 0.163113 0.334233 0.221772 0.157 Uiso 1 1 calc R U
H21B H 0.153406 0.197176 0.268281 0.157 Uiso 1 1 calc R U
H21C H 0.232632 0.222675 0.258881 0.157 Uiso 1 1 calc R U
C22 C 0.00967(11) 0.5078(4) 0.40153(9) 0.0640(7) Uani 1 1 d . .
H22 H 0.046521 0.430890 0.428845 0.077 Uiso 1 1 calc R U
C23 C -0.00667(18) 0.6733(6) 0.43238(16) 0.1241(16) Uani 1 1 d . .
H23A H 0.039057 0.741167 0.448538 0.186 Uiso 1 1 calc R U
H23B H -0.026822 0.634050 0.462116 0.186 Uiso 1 1 calc R U
H23C H -0.042691 0.750629 0.406229 0.186 Uiso 1 1 calc R U
C24 C -0.0598(2) 0.3991(5) 0.37838(14) 0.1018(11) Uani 1 1 d . .
H24A H -0.094057 0.465854 0.347842 0.153 Uiso 1 1 calc R U
H24B H -0.082968 0.377244 0.407796 0.153 Uiso 1 1 calc R U
H24C H -0.047555 0.283295 0.364429 0.153 Uiso 1 1 calc R U

loop_
_atom_site_aniso_label
_atom_site_aniso_U_11
_atom_site_aniso_U_22
_atom_site_aniso_U_33
_atom_site_aniso_U_23
_atom_site_aniso_U_13
_atom_site_aniso_U_12
P1 0.0413(2) 0.01830(18) 0.0304(2) 0.00020(13) -0.00908(16) -0.00057(14)
C1 0.0281(7) 0.0219(6) 0.0342(8) -0.0053(6) 0.0011(6) 0.0005(5)
N1 0.0351(7) 0.0289(6) 0.0296(7) -0.0049(5) -0.0012(5) -0.0020(5)
C2 0.0368(8) 0.0222(6) 0.0255(7) -0.0015(5) -0.0015(6) -0.0032(6)
C3 0.0366(8) 0.0218(6) 0.0303(7) -0.0002(5) 0.0008(6) -0.0009(6)
C4 0.0371(8) 0.0272(7) 0.0428(9) -0.0014(6) -0.0038(7) 0.0008(6)
C5 0.0524(10) 0.0294(8) 0.0343(9) -0.0015(6) -0.0114(7) 0.0045(7)
C6 0.0671(12) 0.0321(8) 0.0244(7) -0.0025(6) 0.0010(8) 0.0020(8)
C7 0.0481(9) 0.0258(7) 0.0311(8) -0.0026(6) 0.0063(7) -0.0010(7)
C8 0.0398(8) 0.0330(8) 0.0374(8) -0.0024(6) 0.0081(7) 0.0011(7)
C9 0.0708(14) 0.0519(12) 0.0463(11) -0.0093(9) -0.0256(10) 0.0134(11)
C10 0.0602(12) 0.0448(10) 0.0451(10) -0.0095(8) 0.0189(9) 0.0001(9)
B1 0.0216(7) 0.0198(7) 0.0200(7) 0.0005(5) 0.0014(5) 0.0001(5)
N3 0.0216(5) 0.0191(5) 0.0231(5) 0.0013(4) -0.0007(4) 0.0011(4)
N2 0.0231(5) 0.0197(5) 0.0215(5) 0.0006(4) -0.0007(4) 0.0006(4)
C12 0.0267(7) 0.0193(6) 0.0318(7) -0.0017(5) 0.0006(6) -0.0022(5)
C11 0.0254(6) 0.0235(7) 0.0272(7) -0.0029(5) -0.0008(5) -0.0035(5)
C25 0.0220(6) 0.0161(6) 0.0261(7) 0.0016(5) -0.0004(5) 0.0004(5)
C26 0.0235(6) 0.0211(6) 0.0314(7) -0.0003(5) 0.0023(5) -0.0010(5)
C27 0.0219(6) 0.0262(7) 0.0432(9) 0.0012(6) 0.0015(6) 0.0019(5)
C28 0.0276(7) 0.0284(7) 0.0399(8) 0.0079(6) -0.0060(6) 0.0026(6)
C29 0.0359(8) 0.0292(7) 0.0271(7) 0.0058(6) -0.0015(6) -0.0012(6)
C30 0.0283(7) 0.0194(6) 0.0272(7) 0.0014(5) 0.0018(5) -0.0005(5)
C31 0.0266(7) 0.0400(9) 0.0350(8) -0.0005(6) 0.0079(6) 0.0008(6)
C32 0.0409(9) 0.0420(9) 0.0504(10) 0.0098(8) 0.0177(8) 0.0010(7)
C33 0.0563(11) 0.0505(11) 0.0525(11) -0.0117(9) 0.0237(9) 0.0009(9)
C34 0.0363(8) 0.0311(7) 0.0306(8) 0.0029(6) 0.0095(6) 0.0043(6)
C35 0.0610(11) 0.0511(11) 0.0345(9) 0.0007(8) 0.0184(8) 0.0064(9)
C36 0.0421(10) 0.0555(11) 0.0606(12) -0.0118(9) 0.0252(9) -0.0112(8)
C13 0.0302(7) 0.0222(6) 0.0219(6) 0.0010(5) -0.0080(5) -0.0023(5)
C14 0.0447(9) 0.0573(11) 0.0288(8) 0.0147(8) -0.0083(7) -0.0200(9)
C15 0.0857(17) 0.0720(16) 0.0476(12) 0.0380(12) -0.0296(12) -0.0396(14)
C16 0.117(2) 0.0306(10) 0.0610(15) 0.0152(9) -0.0553(16) -0.0058(12)
C17 0.0796(16) 0.0414(11) 0.0594(14) -0.0150(10) -0.0359(12) 0.0312(11)
C18 0.0429(9) 0.0393(9) 0.0347(8) -0.0100(7) -0.0125(7) 0.0163(7)
C19 0.0405(10) 0.145(3) 0.0335(10) 0.0244(13) 0.0087(8) -0.0157(13)
C20 0.084(2) 0.279(6) 0.091(2) 0.018(3) 0.0260(19) -0.095(3)
C21 0.0702(17) 0.178(4) 0.0778(19) -0.006(2) 0.0407(15) 0.008(2)
C22 0.0425(10) 0.0987(18) 0.0444(11) -0.0149(11) 0.0031(8) 0.0304(11)
C23 0.081(2) 0.164(4) 0.134(3) -0.100(3) 0.043(2) -0.008(2)
C24 0.123(3) 0.113(3) 0.0767(19) -0.0187(18) 0.0408(19) -0.039(2)

loop_
_atom_type_symbol
_atom_type_description
_atom_type_scat_dispersion_real
_atom_type_scat_dispersion_imag
_atom_type_scat_source
C C 0.0181 0.0091 'International Tables Vol C Tables 4.2.6.8 and 6.1.1.4'
H H 0.0000 0.0000 'International Tables Vol C Tables 4.2.6.8 and 6.1.1.4'
B B 0.0090 0.0039 'International Tables Vol C Tables 4.2.6.8 and 6.1.1.4'
N N 0.0311 0.0180 'International Tables Vol C Tables 4.2.6.8 and 6.1.1.4'
P P 0.2955 0.4335 'International Tables Vol C Tables 4.2.6.8 and 6.1.1.4'

loop_
_geom_angle_atom_site_label_1
_geom_angle_atom_site_label_2
_geom_angle_atom_site_label_3
_geom_angle
C1 P1 B1 101.81(7)
N1 C1 P1 167.50(13)
C1 N1 C2 146.54(16)
C7 C2 N1 117.03(15)
C7 C2 C3 121.95(14)
N1 C2 C3 120.97(14)
C4 C3 C2 117.53(15)
C4 C3 C8 121.44(16)
C2 C3 C8 121.02(14)
C5 C4 C3 122.00(17)
C5 C4 H4 119.0
C3 C4 H4 119.0
C6 C5 C4 118.52(15)
C6 C5 C9 120.22(18)
C4 C5 C9 121.2(2)
C5 C6 C7 122.28(17)
C5 C6 H6 118.9
C7 C6 H6 118.9
C6 C7 C2 117.70(17)
C6 C7 C10 121.00(16)
C2 C7 C10 121.26(15)
C3 C8 H8A 109.5
C3 C8 H8B 109.5
H8A C8 H8B 109.5
C3 C8 H8C 109.5
H8A C8 H8C 109.5
H8B C8 H8C 109.5
C5 C9 H9A 109.5
C5 C9 H9B 109.5
H9A C9 H9B 109.5
C5 C9 H9C 109.5
H9A C9 H9C 109.5
H9B C9 H9C 109.5
C7 C10 H10A 109.5
C7 C10 H10B 109.5
H10A C10 H10B 109.5
C7 C10 H10C 109.5
H10A C10 H10C 109.5
H10B C10 H10C 109.5
N3 B1 N2 104.76(11)
N3 B1 P1 136.00(10)
N2 B1 P1 119.05(10)
C12 N3 B1 108.33(11)
C12 N3 C25 121.31(11)
B1 N3 C25 129.84(11)
C11 N2 C13 122.47(11)
C11 N2 B1 108.36(11)
C13 N2 B1 128.34(11)
C11 C12 N3 109.29(12)
C11 C12 H12 125.4
N3 C12 H12 125.4
C12 C11 N2 109.26(12)
C12 C11 H11 125.4
N2 C11 H11 125.4
C26 C25 C30 122.00(12)
C26 C25 N3 118.66(12)
C30 C25 N3 119.33(12)
C27 C26 C25 117.93(14)
C27 C26 C31 120.18(14)
C25 C26 C31 121.85(12)
C28 C27 C26 120.83(14)
C28 C27 H27 119.6
C26 C27 H27 119.6
C29 C28 C27 120.28(13)
C29 C28 H28 119.9
C27 C28 H28 119.9
C28 C29 C30 121.37(15)
C28 C29 H29 119.3
C30 C29 H29 119.3
C29 C30 C25 117.57(14)
C29 C30 C34 121.50(14)
C25 C30 C34 120.90(12)
C26 C31 C32 110.50(14)
C26 C31 C33 112.50(14)
C32 C31 C33 109.93(15)
C26 C31 H31 107.9
C32 C31 H31 107.9
C33 C31 H31 107.9
C31 C32 H32A 109.5
C31 C32 H32B 109.5
H32A C32 H32B 109.5
C31 C32 H32C 109.5
H32A C32 H32C 109.5
H32B C32 H32C 109.5
C31 C33 H33A 109.5
C31 C33 H33B 109.5
H33A C33 H33B 109.5
C31 C33 H33C 109.5
H33A C33 H33C 109.5
H33B C33 H33C 109.5
C30 C34 C35 113.18(13)
C30 C34 C36 110.49(13)
C35 C34 C36 109.71(15)
C30 C34 H34 107.8
C35 C34 H34 107.8
C36 C34 H34 107.8
C34 C35 H35A 109.5
C34 C35 H35B 109.5
H35A C35 H35B 109.5
C34 C35 H35C 109.5
H35A C35 H35C 109.5
H35B C35 H35C 109.5
C34 C36 H36A 109.5
C34 C36 H36B 109.5
H36A C36 H36B 109.5
C34 C36 H36C 109.5
H36A C36 H36C 109.5
H36B C36 H36C 109.5
C18 C13 C14 122.36(16)
C18 C13 N2 119.62(14)
C14 C13 N2 118.01(15)
C15 C14 C13 117.3(2)
C15 C14 C19 121.6(2)
C13 C14 C19 121.10(16)
C16 C15 C14 121.7(2)
C16 C15 H15 119.1
C14 C15 H15 119.1
C15 C16 C17 119.67(18)
C15 C16 H16 120.2
C17 C16 H16 120.2
C16 C17 C18 122.1(2)
C16 C17 H17 118.9
C18 C17 H17 118.9
C13 C18 C17 116.7(2)
C13 C18 C22 122.17(16)
C17 C18 C22 121.1(2)
C20 C19 C14 112.9(3)
C20 C19 C21 109.9(3)
C14 C19 C21 112.28(19)
C20 C19 H19 107.2
C14 C19 H19 107.2
C21 C19 H19 107.2
C19 C20 H20A 109.5
C19 C20 H20B 109.5
H20A C20 H20B 109.5
C19 C20 H20C 109.5
H20A C20 H20C 109.5
H20B C20 H20C 109.5
C19 C21 H21A 109.5
C19 C21 H21B 109.5
H21A C21 H21B 109.5
C19 C21 H21C 109.5
H21A C21 H21C 109.5
H21B C21 H21C 109.5
C18 C22 C24 110.54(19)
C18 C22 C23 111.6(3)
C24 C22 C23 109.8(2)
C18 C22 H22 108.3
C24 C22 H22 108.3
C23 C22 H22 108.3
C22 C23 H23A 109.5
C22 C23 H23B 109.5
H23A C23 H23B 109.5
C22 C23 H23C 109.5
H23A C23 H23C 109.5
H23B C23 H23C 109.5
C22 C24 H24A 109.5
C22 C24 H24B 109.5
H24A C24 H24B 109.5
C22 C24 H24C 109.5
H24A C24 H24C 109.5
H24B C24 H24C 109.5

loop_
_geom_bond_atom_site_label_1
_geom_bond_atom_site_label_2
_geom_bond_distance
P1 C1 1.6737(16)
P1 B1 1.9116(15)
C1 N1 1.195(2)
N1 C2 1.4023(18)
C2 C7 1.400(2)
C2 C3 1.402(2)
C3 C4 1.394(2)
C3 C8 1.500(2)
C4 C5 1.390(3)
C4 H4 0.9500
C5 C6 1.382(3)
C5 C9 1.511(2)
C6 C7 1.390(2)
C6 H6 0.9500
C7 C10 1.500(3)
C8 H8A 0.9800
C8 H8B 0.9800
C8 H8C 0.9800
C9 H9A 0.9800
C9 H9B 0.9800
C9 H9C 0.9800
C10 H10A 0.9800
C10 H10B 0.9800
C10 H10C 0.9800
B1 N3 1.4273(18)
B1 N2 1.4352(17)
N3 C12 1.4055(17)
N3 C25 1.4368(16)
N2 C11 1.4000(17)
N2 C13 1.4301(17)
C12 C11 1.341(2)
C12 H12 0.9500
C11 H11 0.9500
C25 C26 1.402(2)
C25 C30 1.403(2)
C26 C27 1.3982(19)
C26 C31 1.517(2)
C27 C28 1.381(2)
C27 H27 0.9500
C28 C29 1.378(2)
C28 H28 0.9500
C29 C30 1.3952(19)
C29 H29 0.9500
C30 C34 1.516(2)
C31 C32 1.529(2)
C31 C33 1.534(2)
C31 H31 1.0000
C32 H32A 0.9800
C32 H32B 0.9800
C32 H32C 0.9800
C33 H33A 0.9800
C33 H33B 0.9800
C33 H33C 0.9800
C34 C35 1.527(2)
C34 C36 1.527(2)
C34 H34 1.0000
C35 H35A 0.9800
C35 H35B 0.9800
C35 H35C 0.9800
C36 H36A 0.9800
C36 H36B 0.9800
C36 H36C 0.9800
C13 C18 1.394(2)
C13 C14 1.400(2)
C14 C15 1.395(3)
C14 C19 1.520(3)
C15 C16 1.363(5)
C15 H15 0.9500
C16 C17 1.368(4)
C16 H16 0.9500
C17 C18 1.399(3)
C17 H17 0.9500
C18 C22 1.502(3)
C19 C20 1.517(4)
C19 C21 1.522(5)
C19 H19 1.0000
C20 H20A 0.9800
C20 H20B 0.9800
C20 H20C 0.9800
C21 H21A 0.9800
C21 H21B 0.9800
C21 H21C 0.9800
C22 C24 1.506(4)
C22 C23 1.530(4)
C22 H22 1.0000
C23 H23A 0.9800
C23 H23B 0.9800
C23 H23C 0.9800
C24 H24A 0.9800
C24 H24B 0.9800
C24 H24C 0.9800
